data_1575880
loop_
_publ_author_name
'Karak, Shayan'
'Khata, Soubhik'
'Ahmad, Shamim'
'Yadav, Abhishek Kumar'
'AlMasoud, Najla'
'Alomar, Taghrid S.'
'Dharavath, Srinivas'
'Reddy, C. Malla'
'Banerjee, Rahul'

_publ_section_title
;
 Tunable mechanics and energetics in structurally diverse TNPG-based metal
 organic networks.
;
_journal_issue 45
_journal_name_full 'Chemical science'
_journal_page_first 21508
_journal_page_last 21517
_journal_paper_doi 10.1039/d5sc04870b
_journal_volume 16
_journal_year 2025
_chemical_absolute_configuration unk
_chemical_formula_moiety 'C6 N3 Na3 O11, 1.4[H2O]'
_chemical_formula_sum 'C6 H4 N3 Na3.05 O11'
_chemical_formula_weight 364.231
_chemical_name_systematic Na-TNPG
_space_group_crystal_system orthorhombic
_space_group_IT_number 32
_space_group_name_Hall 'P 2 -2ab'
_space_group_name_H-M_alt 'P b a 2'
_symmetry_Int_Tables_number 32
_atom_sites_solution_primary dual
_audit_creation_date 2025-08-27
_audit_creation_method
;
Olex2 1.5-ac6-016
(compiled 2024.01.13 svn.r2f8d729c for Rigaku Oxford Diffraction, GUI svn.r6897)
;
_audit_update_record
;
2025-08-27 deposited with the CCDC.	2025-09-29 downloaded from the CCDC.
;
_cell_angle_alpha 90
_cell_angle_beta 90
_cell_angle_gamma 90
_cell_formula_units_Z 4
_cell_length_a 13.5292(13)
_cell_length_b 25.354(2)
_cell_length_c 3.3860(3)
_cell_measurement_reflns_used 6302
_cell_measurement_temperature 100.00
_cell_measurement_theta_max 25.395
_cell_measurement_theta_min 2.201
_cell_volume 1161.46(18)
_computing_cell_refinement 'SAINT V8.40B (?, 2016)'
_computing_data_reduction 'SAINT V8.40B (?, 2016)'
_computing_molecular_graphics 'Olex2 1.5-ac6-016 (Dolomanov et al., 2009)'
_computing_publication_material 'Olex2 1.5-ac6-016 (Dolomanov et al., 2009)'
_computing_structure_refinement 'olex2.refine 1.5-ac6-016 (Bourhis et al., 2015)'
_computing_structure_solution 'SHELXT 2018/2 (Sheldrick, 2018)'
_diffrn_ambient_temperature 100.00
_diffrn_measured_fraction_theta_full 0.9975
_diffrn_measured_fraction_theta_max 0.9975
_diffrn_measurement_device_type 'Bruker D8'
_diffrn_radiation_type 'Mo K\a'
_diffrn_radiation_wavelength 0.71073
_diffrn_reflns_av_R_equivalents 0.0605
_diffrn_reflns_av_unetI/netI 0.0420
_diffrn_reflns_Laue_measured_fraction_full 0.9975
_diffrn_reflns_Laue_measured_fraction_max 0.9975
_diffrn_reflns_limit_h_max 16
_diffrn_reflns_limit_h_min -16
_diffrn_reflns_limit_k_max 30
_diffrn_reflns_limit_k_min -30
_diffrn_reflns_limit_l_max 4
_diffrn_reflns_limit_l_min -4
_diffrn_reflns_number 13860
_diffrn_reflns_point_group_measured_fraction_full 0.9970
_diffrn_reflns_point_group_measured_fraction_max 0.9970
_diffrn_reflns_theta_full 25.0189
_diffrn_reflns_theta_max 25.02
_diffrn_reflns_theta_min 2.20
_exptl_absorpt_coefficient_mu 0.290
_exptl_absorpt_correction_T_max 0.7453
_exptl_absorpt_correction_T_min 0.6582
_exptl_absorpt_correction_type multi-scan
_exptl_absorpt_process_details
;
SADABS-2016/2 (Bruker,2016/2) was used for absorption correction.
wR2(int) was 0.1422 before and 0.0786 after correction.
The Ratio of minimum to maximum transmission is 0.8831.
The \l/2 correction factor is Not present.
;
_exptl_crystal_colour 'metallic reddish red'
_exptl_crystal_colour_lustre metallic
_exptl_crystal_colour_modifier reddish
_exptl_crystal_colour_primary red
_exptl_crystal_density_diffrn 2.083
_exptl_crystal_description block
_exptl_crystal_F_000 731.318
_exptl_crystal_preparation Complexation
_exptl_crystal_recrystallization_method 'Thermoevaporative in-situ crystallization'
_exptl_crystal_size_max 0.263
_exptl_crystal_size_mid 0.098
_exptl_crystal_size_min 0.086
_refine_diff_density_max 0.9351
_refine_diff_density_min -0.9245
_refine_diff_density_rms 0.1235
_refine_ls_abs_structure_details 'Hooft, R.W.W., Straver, L.H., Spek, A.L. (2010). J. Appl. Cryst., 43, 665-668.'
_refine_ls_abs_structure_Flack 0.4(3)
_refine_ls_d_res_high 0.8403
_refine_ls_d_res_low 9.2505
_refine_ls_goodness_of_fit_ref 1.0558
_refine_ls_hydrogen_treatment mixed
_refine_ls_matrix_type full
_refine_ls_number_constraints 4
_refine_ls_number_parameters 209
_refine_ls_number_reflns 2019
_refine_ls_number_restraints 5
_refine_ls_restrained_S_all 1.0546
_refine_ls_R_factor_all 0.0626
_refine_ls_R_factor_gt 0.0617
_refine_ls_shift/su_max -0.0010
_refine_ls_shift/su_mean 0.0000
_refine_ls_structure_factor_coef Fsqd
_refine_ls_weighting_details 'w=1/[\s^2^(Fo^2^)+(0.0302P)^2^+8.5326P] where P=(Fo^2^+2Fc^2^)/3'
_refine_ls_weighting_scheme calc
_refine_ls_wR_factor_gt 0.1430
_refine_ls_wR_factor_ref 0.1437
_reflns_Friedel_coverage 0.996
_reflns_limit_h_max 16
_reflns_limit_h_min -15
_reflns_limit_k_max 30
_reflns_limit_k_min -29
_reflns_limit_l_max 4
_reflns_limit_l_min -4
_reflns_number_gt 1972
_reflns_number_total 2019
_reflns_threshold_expression I>=2u(I)
_cod_data_source_file d5sc04870b2.cif
_cod_data_source_block dmcm29
_cod_depositor_comments 'Adding full bibliography for 1575876--1575880.cif.'
_cod_original_cell_volume 1161.45(18)
_cod_original_sg_symbol_Hall ' P 2 -2ab'
_cod_database_code 1575880
_olex2_refinement_description
;
1. Fixed Uiso
 At 1.5 times of:
  All O(H,H) groups
2. Restrained distances
 O00I-H00c \\sim O00I-H00d \\sim O00H-H00b \\sim O00H-H00a
 with sigma of 0.02
3. Uiso/Uaniso restraints and constraints
Uanis(C00L) = Uanis(C00J) = Uanis(C00M)
4. Others
 Fixed Sof: Na01(0.9) Na02(0.9) Na00(0.75)
5.a Secondary CH2 refined with riding coordinates:
 O00H(H00a,H00b)
;
_olex2_exptl_crystal_mounting_method Mo
_olex2_submission_original_sample_id DMCM29
_olex2_submission_special_instructions 'No special instructions were received'

loop_
_space_group_symop_id
_space_group_symop_operation_xyz
1 x,y,z
2 -x,-y,z
3 -x+1/2,y+1/2,z
4 x+1/2,-y+1/2,z

loop_
_atom_site_label
_atom_site_type_symbol
_atom_site_fract_x
_atom_site_fract_y
_atom_site_fract_z
_atom_site_U_iso_or_equiv
_atom_site_adp_type
_atom_site_occupancy
_atom_site_site_symmetry_order
_atom_site_refinement_flags_posn
_atom_site_refinement_flags_adp
_atom_site_refinement_flags_occupancy
Na01 Na -0.28896(16) 0.19342(8) 1.3369(6) 0.0083(5) Uani 0.900000 1 . . P
Na02 Na -0.69575(15) 0.19495(8) 2.0780(6) 0.0086(5) Uani 0.900000 1 . . P
Na00 Na -0.1221(3) 0.44891(12) 1.4170(8) 0.0335(9) Uani 0.750000 1 . . P
O004 O -0.4906(3) 0.44217(13) 1.6881(12) 0.0144(8) Uani 1.000000 1 . . .
O005 O -0.5685(3) 0.19940(15) 1.6062(10) 0.0116(8) Uani 1.000000 1 . . .
O006 O -0.6595(3) 0.28164(14) 1.9161(11) 0.0130(9) Uani 1.000000 1 . . .
O007 O -0.2334(3) 0.37156(15) 1.5912(11) 0.0144(9) Uani 1.000000 1 . . .
O008 O -0.4163(3) 0.19878(14) 1.8063(12) 0.0173(10) Uani 1.000000 1 . . .
O009 O -0.3235(3) 0.28094(14) 1.5093(11) 0.0137(9) Uani 1.000000 1 . . .
O00A O -0.7500(3) 0.37218(15) 1.8126(11) 0.0145(9) Uani 1.000000 1 . . .
Na1 Na -0.5 0.5 1.1891(9) 0.099(3) Uani 1.000000 2 S T P
O00C O -0.6600(3) 0.43583(15) 2.0462(11) 0.0173(10) Uani 1.000000 1 . . .
O00D O -0.3215(3) 0.43403(15) 1.3438(11) 0.0180(10) Uani 1.000000 1 . . .
N00E N -0.6658(3) 0.39152(17) 1.8809(14) 0.0123(11) Uani 1.000000 1 . . .
N00F N -0.4925(3) 0.22487(15) 1.7107(15) 0.0098(9) Uani 1.000000 1 . . .
N00G N -0.3178(3) 0.39104(18) 1.5028(13) 0.0115(11) Uani 1.000000 1 . . .
O00H O -0.0111(4) 0.4148(2) 1.9099(14) 0.0545(17) Uani 1.000000 1 D . .
H00a H -0.0051(4) 0.3747(2) 1.9087(14) 0.082(3) Uiso 1.000000 1 DR . .
H00b H 0.0569(4) 0.4323(2) 1.9087(14) 0.082(3) Uiso 1.000000 1 DR . .
O00I O -0.1438(4) 0.5146(2) 0.9239(15) 0.0520(16) Uani 1.000000 1 D . .
C00J C -0.4908(4) 0.39307(19) 1.6966(18) 0.0122(6) Uani 1.000000 1 . . .
C00K C -0.4922(4) 0.27965(19) 1.7098(19) 0.0121(10) Uani 1.000000 1 . . .
C00L C -0.3996(4) 0.3057(2) 1.6192(17) 0.0122(6) Uani 1.000000 1 . . .
C00M C -0.5841(4) 0.3067(2) 1.8049(16) 0.0122(6) Uani 1.000000 1 . . .
C00N C -0.4045(4) 0.3628(2) 1.6082(17) 0.0142(12) Uani 1.000000 1 . . .
C00O C -0.5797(4) 0.3631(2) 1.7860(15) 0.0106(12) Uani 1.000000 1 . . .
H00c H -0.185(8) 0.529(5) 0.70(3) 0.12(5) Uiso 1.000000 1 D . .
H00d H -0.105(6) 0.480(2) 0.97(3) 0.09(3) Uiso 1.000000 1 D . .

loop_
_atom_site_aniso_label
_atom_site_aniso_U_11
_atom_site_aniso_U_22
_atom_site_aniso_U_33
_atom_site_aniso_U_12
_atom_site_aniso_U_13
_atom_site_aniso_U_23
Na01 0.0099(10) 0.0059(10) 0.0092(13) 0.0006(8) 0.0014(10) 0.0017(10)
Na02 0.0091(10) 0.0071(11) 0.0096(14) -0.0015(9) 0.0030(10) -0.0002(11)
Na00 0.0335(18) 0.0162(15) 0.051(2) 0.0023(14) 0.0035(18) -0.0030(17)
O004 0.021(2) 0.0085(15) 0.0140(17) -0.0021(16) -0.0019(15) -0.002(2)
O005 0.0148(18) 0.0125(18) 0.008(2) -0.0023(15) -0.0020(19) -0.0004(17)
O006 0.0109(18) 0.0144(19) 0.014(2) -0.0005(15) 0.0001(17) -0.0024(19)
O007 0.0106(17) 0.0148(19) 0.018(2) 0.0018(15) -0.0052(18) 0.001(2)
O008 0.0113(18) 0.0127(19) 0.028(3) 0.0045(15) 0.004(2) 0.007(2)
O009 0.0122(18) 0.0106(19) 0.018(3) 0.0047(14) 0.0071(18) -0.0058(18)
O00A 0.0109(17) 0.016(2) 0.017(2) -0.0031(15) 0.0020(18) 0.002(2)
Na1 0.278(9) 0.0073(16) 0.0128(17) -0.010(4) -0.000000 0.000000
O00C 0.0192(19) 0.016(2) 0.017(2) -0.0004(16) 0.003(2) 0.0003(19)
O00D 0.023(2) 0.0100(19) 0.020(3) 0.0007(15) -0.000(2) 0.0054(19)
N00E 0.014(2) 0.010(2) 0.013(3) 0.0027(17) 0.003(2) -0.001(2)
N00F 0.011(2) 0.0129(19) 0.0057(19) 0.0043(19) 0.0005(16) 0.006(2)
N00G 0.011(2) 0.018(2) 0.005(3) -0.0011(18) -0.003(2) -0.002(2)
O00H 0.057(3) 0.022(3) 0.085(5) 0.008(2) 0.006(4) -0.010(3)
O00I 0.042(3) 0.043(3) 0.072(4) 0.023(3) 0.011(3) -0.002(3)
C00J 0.0181(15) 0.0139(14) 0.0046(13) -0.0008(14) -0.0011(11) 0.0011(17)
C00K 0.017(3) 0.010(2) 0.009(2) -0.000(2) -0.005(2) 0.002(3)
C00L 0.0181(15) 0.0139(14) 0.0046(13) -0.0008(14) -0.0011(11) 0.0011(17)
C00M 0.0181(15) 0.0139(14) 0.0046(13) -0.0008(14) -0.0011(11) 0.0011(17)
C00N 0.016(3) 0.015(3) 0.012(3) 0.002(2) 0.001(3) -0.000(3)
C00O 0.015(3) 0.011(2) 0.005(3) 0.001(2) 0.000(2) 0.002(2)

loop_
_atom_type_symbol
_atom_type_scat_dispersion_real
_atom_type_scat_dispersion_imag
_atom_type_scat_Cromer_Mann_a1
_atom_type_scat_Cromer_Mann_a2
_atom_type_scat_Cromer_Mann_a3
_atom_type_scat_Cromer_Mann_a4
_atom_type_scat_Cromer_Mann_b1
_atom_type_scat_Cromer_Mann_b2
_atom_type_scat_Cromer_Mann_b3
_atom_type_scat_Cromer_Mann_b4
_atom_type_scat_Cromer_Mann_c
_atom_type_scat_source
_atom_type_scat_dispersion_source
C 0.00313 0.00162 2.31000 1.02000 1.58860 0.86500 20.84390 10.20750 0.56870 51.65120 0.21560 'International Tables Volume C Table 6.1.1.4 (pp. 500-502)' 'Brennan, Cowan, Rev. Sci. Instrum., 1992, 63, 850'
H 0.00000 0.00000 0.49300 0.32291 0.14019 0.04081 10.51090 26.12570 3.14236 57.79970 0.00304 'International Tables Volume C Table 6.1.1.4 (pp. 500-502)' 'Brennan, Cowan, Rev. Sci. Instrum., 1992, 63, 850'
N 0.00612 0.00332 12.21260 3.13220 2.01250 1.16630 0.00570 9.89330 28.99750 0.58260 -11.52900 'International Tables Volume C Table 6.1.1.4 (pp. 500-502)' 'Brennan, Cowan, Rev. Sci. Instrum., 1992, 63, 850'
Na 0.03705 0.02512 4.76260 3.17360 1.26740 1.11280 3.28500 8.84220 0.31360 129.42400 0.67600 'International Tables Volume C Table 6.1.1.4 (pp. 500-502)' 'Brennan, Cowan, Rev. Sci. Instrum., 1992, 63, 850'
O 0.01085 0.00610 3.04850 2.28680 1.54630 0.86700 13.27710 5.70110 0.32390 32.90890 0.25080 'International Tables Volume C Table 6.1.1.4 (pp. 500-502)' 'Brennan, Cowan, Rev. Sci. Instrum., 1992, 63, 850'

loop_
_geom_angle_atom_site_label_1
_geom_angle_atom_site_label_2
_geom_angle_atom_site_label_3
_geom_angle
_geom_angle_site_symmetry_1
_geom_angle_site_symmetry_3
_geom_angle_publ_flag
O009 Na01 O008 68.28(14) . . ?
O009 Na01 O008 89.44(14) . 1_554 ?
O006 Na02 O005 68.82(14) . . ?
O006 Na02 O005 88.88(15) . 1_556 ?
O00D Na00 O007 47.97(13) . . ?
N00G Na00 O007 24.47(12) . . ?
N00G Na00 O00D 23.58(12) . . ?
O00H Na00 O007 104.77(19) 1_554 . ?
O00H Na00 O007 86.09(18) . . ?
O00H Na00 O00D 129.0(2) . . ?
O00H Na00 O00D 119.66(19) 1_554 . ?
O00H Na00 N00G 107.70(19) . . ?
O00H Na00 N00G 115.63(19) 1_554 . ?
O00I Na00 O007 129.1(2) . . ?
O00I Na00 O007 107.2(2) 1_556 . ?
O00I Na00 O00D 92.27(19) 1_556 . ?
O00I Na00 O00D 84.90(19) . . ?
O00I Na00 N00G 107.3(2) . . ?
O00I Na00 N00G 99.2(2) 1_556 . ?
O00I Na00 O00H 144.7(3) . . ?
O00I Na00 O00H 80.21(19) 1_556 . ?
O00I Na00 O00H 145.2(2) 1_556 1_554 ?
O00I Na00 O00H 80.20(19) . 1_554 ?
H00c Na00 O007 111(3) 1_556 . ?
H00c Na00 O00D 79(2) 1_556 . ?
H00c Na00 N00G 94(3) 1_556 . ?
H00c Na00 O00H 104.5(9) 1_556 . ?
H00c Na00 O00H 143(3) 1_556 1_554 ?
H00c Na00 O00I 68.9(17) 1_556 . ?
H00c Na00 O00I 24.4(8) 1_556 1_556 ?
C00J O004 Na1 129.4(4) . 2_466 ?
C00J O004 Na1 132.2(4) . 2_465 ?
N00F O005 Na02 142.0(3) . 1_554 ?
N00F O005 Na02 115.4(3) . . ?
C00M O006 Na02 136.1(3) . . ?
N00G O007 Na00 100.2(3) . . ?
N00F O008 Na01 117.0(3) . . ?
N00F O008 Na01 140.8(4) . 1_556 ?
C00L O009 Na01 135.0(3) . . ?
O004 Na1 O004 81.9(2) 2_464 1_554 ?
O004 Na1 O004 179.89(18) 2_464 . ?
O004 Na1 O004 179.89(17) 2_465 1_554 ?
O004 Na1 O004 82.1(2) 2_465 . ?
O00C Na1 O004 61.67(13) 1_554 1_554 ?
O00C Na1 O004 77.88(13) 1_554 . ?
O00C Na1 O004 61.67(13) 2_464 2_464 ?
O00C Na1 O004 102.06(15) 1_554 2_464 ?
O00C Na1 O004 118.37(15) 2_464 . ?
O00C Na1 O004 77.88(13) 2_464 2_465 ?
O00C Na1 O004 102.06(15) 2_464 1_554 ?
O00C Na1 O004 118.37(15) 1_554 2_465 ?
O00C Na1 O00C 159.7(2) 2_464 1_554 ?
O00D Na1 O004 106.27(15) 2_465 . ?
O00D Na1 O004 73.80(13) 2_465 2_464 ?
O00D Na1 O004 122.97(15) . 2_464 ?
O00D Na1 O004 56.98(13) . . ?
O00D Na1 O004 106.27(15) . 2_465 ?
O00D Na1 O004 73.80(13) . 1_554 ?
O00D Na1 O004 56.98(13) 2_465 2_465 ?
O00D Na1 O004 122.97(15) 2_465 1_554 ?
O00D Na1 O00C 74.07(10) . 2_464 ?
O00D Na1 O00C 74.07(10) 2_465 1_554 ?
O00D Na1 O00C 109.65(10) 2_465 2_464 ?
O00D Na1 O00C 109.65(10) . 1_554 ?
O00D Na1 O00D 159.78(19) 2_465 . ?
N00E O00C Na1 131.0(3) . 1_556 ?
Na1 O00D Na00 137.46(15) 2_465 . ?
N00G O00D Na00 92.4(3) . . ?
N00G O00D Na1 127.9(3) . 2_465 ?
O00C N00E O00A 119.0(4) . . ?
C00O N00E O00A 120.4(4) . . ?
C00O N00E O00C 120.5(4) . . ?
O008 N00F O005 117.8(4) . . ?
C00K N00F O005 120.9(4) . . ?
C00K N00F O008 121.3(5) . . ?
O007 N00G Na00 55.4(2) . . ?
O00D N00G Na00 64.0(3) . . ?
O00D N00G O007 119.1(4) . . ?
C00N N00G Na00 170.6(4) . . ?
C00N N00G O007 118.9(4) . . ?
C00N N00G O00D 121.9(4) . . ?
H00a O00H Na00 113.87(14) . . ?
H00a O00H Na00 113.87(14) . 1_556 ?
H00b O00H Na00 113.87(16) . . ?
H00b O00H Na00 113.87(15) . 1_556 ?
H00b O00H H00a 111.1 . . ?
H00c O00I Na00 149(7) . . ?
H00c O00I Na00 77(7) . 1_554 ?
H00d O00I Na00 40(6) . . ?
H00d O00I Na00 58(6) . 1_554 ?
H00d O00I H00c 135(9) . . ?
C00N C00J O004 122.1(5) . . ?
C00O C00J O004 121.9(5) . . ?
C00O C00J C00N 116.0(4) . . ?
C00L C00K N00F 117.3(5) . . ?
C00M C00K N00F 117.8(5) . . ?
C00M C00K C00L 124.8(4) . . ?
C00K C00L O009 122.8(5) . . ?
C00N C00L O009 121.7(5) . . ?
C00N C00L C00K 114.9(5) . . ?
C00K C00M O006 121.4(5) . . ?
C00O C00M O006 123.4(5) . . ?
C00O C00M C00K 115.1(5) . . ?
C00J C00N N00G 117.1(5) . . ?
C00L C00N N00G 118.3(5) . . ?
C00L C00N C00J 124.6(5) . . ?
C00J C00O N00E 117.7(4) . . ?
C00M C00O N00E 117.8(5) . . ?
C00M C00O C00J 124.4(5) . . ?
O00I H00c Na00 78(7) . 1_554 ?

loop_
_geom_bond_atom_site_label_1
_geom_bond_atom_site_label_2
_geom_bond_distance
_geom_bond_site_symmetry_2
_geom_bond_publ_flag
Na01 O008 2.492(5) 1_554 ?
Na01 O008 2.348(4) . ?
Na01 O009 2.342(4) . ?
Na02 O005 2.352(4) . ?
Na02 O005 2.486(4) 1_556 ?
Na02 O006 2.318(4) . ?
Na00 Na00 4.199(7) 2_565 ?
Na00 O007 2.541(5) . ?
Na00 O00D 2.735(5) . ?
Na00 N00G 3.040(6) . ?
Na00 O00H 2.406(6) . ?
Na00 O00H 2.440(6) 1_554 ?
Na00 O00I 2.376(6) . ?
Na00 O00I 2.409(6) 1_556 ?
Na00 H00c 2.40(13) 1_556 ?
O004 Na1 2.246(4) 2_466 ?
O004 Na1 2.241(5) 2_465 ?
O004 C00J 1.245(6) . ?
O005 N00F 1.264(6) . ?
O006 C00M 1.258(7) . ?
O007 N00G 1.279(6) . ?
O008 N00F 1.268(6) . ?
O009 C00L 1.262(7) . ?
O00A N00E 1.261(6) . ?
Na1 O00C 2.751(4) 2_464 ?
Na1 O00C 2.751(4) 1_554 ?
Na1 O00D 2.984(4) 2_465 ?
Na1 O00D 2.984(4) . ?
O00C N00E 1.258(6) . ?
O00D N00G 1.217(6) . ?
N00E C00O 1.407(7) . ?
N00F C00K 1.389(6) . ?
N00G C00N 1.420(7) . ?
O00H H00a 1.0200 . ?
O00H H00b 1.0200 . ?
O00I H00c 1.02(2) . ?
O00I H00d 1.02(2) . ?
C00J C00N 1.429(8) . ?
C00J C00O 1.455(8) . ?
C00K C00L 1.448(8) . ?
C00K C00M 1.457(8) . ?
C00L C00N 1.449(8) . ?
C00M C00O 1.433(7) . ?

loop_
_geom_torsion_atom_site_label_1
_geom_torsion_atom_site_label_2
_geom_torsion_atom_site_label_3
_geom_torsion_atom_site_label_4
_geom_torsion
_geom_torsion_site_symmetry_1
_geom_torsion_site_symmetry_2
_geom_torsion_site_symmetry_3
_geom_torsion_site_symmetry_4
_geom_torsion_publ_flag
Na01 O008 N00F O005 102.1(3) . . . . ?
Na01 O008 N00F O005 -132.0(5) 1_556 . . . ?
Na01 O008 N00F C00K -76.1(4) . . . . ?
Na01 O008 N00F C00K 49.8(6) 1_556 . . . ?
Na01 O009 C00L C00K 7.2(5) . . . . ?
Na01 O009 C00L C00N -163.7(5) . . . . ?
Na02 O005 N00F O008 -130.9(5) 1_554 . . . ?
Na02 O005 N00F O008 104.3(3) . . . . ?
Na02 O005 N00F C00K 47.3(6) 1_554 . . . ?
Na02 O005 N00F C00K -77.5(4) . . . . ?
Na02 O006 C00M C00K 6.4(5) . . . . ?
Na02 O006 C00M C00O -169.5(5) . . . . ?
Na00 O007 N00G O00D 6.2(3) . . . . ?
Na00 O007 N00G C00N -171.2(3) . . . . ?
Na00 O00D N00G O007 -5.6(3) . . . . ?
Na00 O00D N00G C00N 171.7(3) . . . . ?
Na00 N00G O00D Na1 -165.2(2) . . . 2_465 ?
O004 C00J C00N N00G -1.0(7) . . . . ?
O004 C00J C00N C00L 179.0(6) . . . . ?
O004 C00J C00O N00E -2.7(7) . . . . ?
O004 C00J C00O C00M -179.2(5) . . . . ?
O005 N00F C00K C00L -147.2(5) . . . . ?
O005 N00F C00K C00M 33.7(6) . . . . ?
O006 C00M C00K N00F 5.7(6) . . . . ?
O006 C00M C00K C00L -173.4(6) . . . . ?
O006 C00M C00O N00E -2.9(6) . . . . ?
O006 C00M C00O C00J 173.6(5) . . . . ?
O007 N00G O00D Na1 -170.8(3) . . . 2_465 ?
O007 N00G C00N C00J 148.9(5) . . . . ?
O007 N00G C00N C00L -31.1(5) . . . . ?
O008 N00F C00K C00L 31.0(6) . . . . ?
O008 N00F C00K C00M -148.1(5) . . . . ?
O009 C00L C00K N00F 6.4(7) . . . . ?
O009 C00L C00K C00M -174.5(6) . . . . ?
O009 C00L C00N N00G -5.5(6) . . . . ?
O009 C00L C00N C00J 174.5(5) . . . . ?
O00A N00E O00C Na1 -172.5(3) . . . 1_556 ?
O00A N00E C00O C00J 152.3(5) . . . . ?
O00A N00E C00O C00M -31.0(6) . . . . ?
Na1 O00C N00E C00O 9.7(4) 1_556 . . . ?
Na1 O00C N00E C00O 9.7(4) 2_466 . . . ?
Na1 O00D N00G C00N 6.5(5) 2_465 . . . ?
Na1 O00D N00G C00N 6.5(5) . . . . ?
O00C N00E C00O C00J -29.9(6) . . . . ?
O00C N00E C00O C00M 146.8(5) . . . . ?
O00D N00G C00N C00J -28.4(6) . . . . ?
O00D N00G C00N C00L 151.6(5) . . . . ?
N00E C00O C00J C00N 179.0(6) . . . . ?
N00E C00O C00M C00K -179.0(5) . . . . ?
N00F C00K C00L C00N 177.9(5) . . . . ?
N00F C00K C00M C00O -178.0(5) . . . . ?
N00G C00N C00J C00O 177.3(5) . . . . ?
N00G C00N C00L C00K -177.0(5) . . . . ?
C00J C00N C00L C00K 3.0(7) . . . . ?
C00J C00O C00M C00K -2.6(6) . . . . ?

loop_
_restr_equal_distance_atom_site_label_1
_restr_equal_distance_atom_site_label_2
_restr_equal_distance_site_symmetry_2
_restr_equal_distance_class_id
O00H H00a 1 1
O00H H00b 1 1
O00I H00c 1 1
O00I H00d 1 1

loop_
_restr_equal_distance_class_class_id
_restr_equal_distance_class_target_weight_param
_restr_equal_distance_class_average
_restr_equal_distance_class_esd
_restr_equal_distance_class_diff_max
1 0.0200 1.0198 0.0017 0.0026
